data_2013017
loop_
_publ_author_name
'B\"uy\"ukg\"ung\"or, Orhan'
'Odaba\;so\<glu, Mustafa'

_publ_section_title
;
 2-Aminopyridinium--succinate--succinic acid (2/1/1)
;
_journal_issue 11
_journal_name_full 'Acta Crystallographica Section C'
_journal_page_first o691
_journal_page_last o692
_journal_paper_doi 10.1107/S0108270102017808
_journal_volume 58
_journal_year 2002
_chemical_formula_moiety '2C5 H7 N2 1+ , C4 H4 O4 2- , C4 H6 O4'
_chemical_formula_sum 'C18 H24 N4 O8'
_chemical_formula_weight 424.41
_chemical_melting_point .433E-305
_chemical_name_systematic
;
2-Aminopyridinium-succinate-succinic acid (2/1/1)
;
_space_group_IT_number 14
_symmetry_cell_setting monoclinic
_symmetry_space_group_name_Hall '-P 2ybc'
_symmetry_space_group_name_H-M 'P 1 21/c 1'
_atom_sites_solution_hydrogens difmap
_atom_sites_solution_primary direct
_atom_sites_solution_secondary difmap
_cell_angle_alpha 90
_cell_angle_beta 103.60(3)
_cell_angle_gamma 90
_cell_formula_units_Z 2
_cell_length_a 10.228(2)
_cell_length_b 5.1840(10)
_cell_length_c 19.047(4)
_cell_measurement_reflns_used 35
_cell_measurement_temperature 153(2)
_cell_measurement_theta_max 25
_cell_measurement_theta_min 5
_cell_volume 981.6(4)
_computing_cell_refinement XSCANS
_computing_data_collection 'XSCANS (Siemens, 1991)'
_computing_data_reduction 'SHELXTL (Bruker, 2001)'
_computing_molecular_graphics 'ORTEPIII (Burnett & Johnson, 1996)'
_computing_publication_material 'WinGX (Farrugia, 1997)'
_computing_structure_refinement 'SHELXL97 (Sheldrick, 1997)'
_computing_structure_solution 'SHELXS97 (Sheldrick, 1997)'
_diffrn_ambient_temperature 153(2)
_diffrn_measured_fraction_theta_full 1.000
_diffrn_measured_fraction_theta_max 1.000
_diffrn_measurement_device_type 'Siemens P4'
_diffrn_measurement_method \w
_diffrn_radiation_monochromator graphite
_diffrn_radiation_source 'fine-focus sealed tube'
_diffrn_radiation_type MoK\a
_diffrn_radiation_wavelength 0.71073
_diffrn_reflns_av_R_equivalents 0.000
_diffrn_reflns_av_sigmaI/netI 0.029
_diffrn_reflns_limit_h_max 13
_diffrn_reflns_limit_h_min -13
_diffrn_reflns_limit_k_max 6
_diffrn_reflns_limit_k_min 0
_diffrn_reflns_limit_l_max 25
_diffrn_reflns_limit_l_min 0
_diffrn_reflns_number 2362
_diffrn_reflns_theta_full 27.97
_diffrn_reflns_theta_max 27.97
_diffrn_reflns_theta_min 2.05
_diffrn_standards_decay_% none
_diffrn_standards_interval_time 120
_diffrn_standards_number 1
_exptl_absorpt_coefficient_mu 0.114
_exptl_absorpt_correction_type none
_exptl_crystal_colour 'light yellow'
_exptl_crystal_density_diffrn 1.436
_exptl_crystal_density_meas ?
_exptl_crystal_density_method 'not measured'
_exptl_crystal_description rectangular
_exptl_crystal_F_000 448
_exptl_crystal_size_max 0.3
_exptl_crystal_size_mid 0.2
_exptl_crystal_size_min 0.2
_refine_diff_density_max 0.29
_refine_diff_density_min -0.19
_refine_ls_extinction_coef 0.015(3)
_refine_ls_extinction_expression Fc^*^=kFc[1+0.001xFc^2^\l^3^/sin(2\q)]^-1/4^
_refine_ls_extinction_method 'SHELXL97 (Sheldrick, 1997)'
_refine_ls_goodness_of_fit_ref 1.023
_refine_ls_hydrogen_treatment refall
_refine_ls_matrix_type full
_refine_ls_number_parameters 185
_refine_ls_number_reflns 2362
_refine_ls_number_restraints 0
_refine_ls_restrained_S_all 1.023
_refine_ls_R_factor_all 0.060
_refine_ls_R_factor_gt 0.037
_refine_ls_shift/su_max 0.001
_refine_ls_shift/su_mean 0.000
_refine_ls_structure_factor_coef Fsqd
_refine_ls_weighting_details 'calc w = 1/[\s^2^(Fo^2^)+(0.0496P)^2^+0.0805P] where P=(Fo^2^+2Fc^2^)/3'
_refine_ls_weighting_scheme calc
_refine_ls_wR_factor_gt 0.092
_refine_ls_wR_factor_ref 0.104
_reflns_number_gt 1690
_reflns_number_total 2362
_reflns_threshold_expression I>2\s(I)
_cod_data_source_file fr1391.cif
_cod_data_source_block I
_cod_depositor_comments
;
The following automatic conversions were performed:

'_exptl_crystal_density_meas' value 'not measured' was changed to '?'
- the value is perceived as not measured.

Automatic conversion script
Id: cif_fix_values 3008 2015-01-20 13:52:24Z robertas 
;
_cod_original_sg_symbol_H-M 'P 21/c'
_cod_database_code 2013017
_cod_database_fobs_code 2013017

loop_
_symmetry_equiv_pos_as_xyz
'x, y, z'
'-x, y+1/2, -z+1/2'
'-x, -y, -z'
'x, -y-1/2, z-1/2'

loop_
_atom_site_label
_atom_site_fract_x
_atom_site_fract_y
_atom_site_fract_z
_atom_site_U_iso_or_equiv
_atom_site_adp_type
_atom_site_calc_flag
_atom_site_refinement_flags
_atom_site_occupancy
_atom_site_disorder_assembly
_atom_site_disorder_group
_atom_site_type_symbol
C1 0.30382(13) 0.4452(3) 0.76566(7) 0.0318(3) Uani d . 1 . . C
N1 0.25392(12) 0.6394(2) 0.71999(6) 0.0343(3) Uani d . 1 . . N
H1N 0.2823(17) 0.661(3) 0.6753(10) 0.054(5) Uiso d . 1 . . H
O1 0.10349(12) 0.1882(3) 0.59636(6) 0.0568(4) Uani d . 1 . . O
C2 0.25934(15) 0.4253(3) 0.83038(8) 0.0365(3) Uani d . 1 . . C
H2 0.2968(16) 0.286(3) 0.8638(9) 0.043(4) Uiso d . 1 . . H
N2 0.39039(14) 0.2813(3) 0.74790(8) 0.0428(3) Uani d . 1 . . N
H2NA 0.4196(17) 0.313(3) 0.7061(10) 0.049(5) Uiso d . 1 . . H
H2NB 0.4221(17) 0.166(4) 0.7785(10) 0.049(5) Uiso d . 1 . . H
O2 0.21613(12) 0.1019(2) 0.51295(6) 0.0469(3) Uani d . 1 . . O
H6 0.255(2) -0.025(4) 0.5413(11) 0.073(6) Uiso d . 1 . . H
C3 0.16808(15) 0.5965(3) 0.84411(8) 0.0394(4) Uani d . 1 . . C
H3 0.1358(15) 0.584(3) 0.8886(8) 0.039(4) Uiso d . 1 . . H
O3 0.32876(10) 0.7216(2) 0.59400(5) 0.0411(3) Uani d . 1 . . O
C4 0.11800(16) 0.7937(3) 0.79499(8) 0.0410(4) Uani d . 1 . . C
H4 0.0564(17) 0.912(3) 0.8061(9) 0.049(5) Uiso d . 1 . . H
O4 0.49502(10) 0.4429(2) 0.62880(5) 0.0390(3) Uani d . 1 . . O
C5 0.16280(15) 0.8111(3) 0.73374(8) 0.0379(4) Uani d . 1 . . C
H5 0.1350(15) 0.941(3) 0.6971(9) 0.041(4) Uiso d . 1 . . H
C6 0.12474(13) 0.2267(3) 0.53772(7) 0.0327(3) Uani d . 1 . . C
C7 0.05024(16) 0.4226(3) 0.48564(8) 0.0371(4) Uani d . 1 . . C
H7A 0.0095(18) 0.333(4) 0.4447(10) 0.055(5) Uiso d . 1 . . H
H7B 0.1133(19) 0.528(4) 0.4726(10) 0.065(6) Uiso d . 1 . . H
C8 0.42447(13) 0.5836(3) 0.58213(7) 0.0293(3) Uani d . 1 . . C
C9 0.45189(17) 0.5993(3) 0.50755(8) 0.0376(4) Uani d . 1 . . C
H9A 0.486(2) 0.773(4) 0.5036(12) 0.075(6) Uiso d . 1 . . H
H9B 0.370(2) 0.600(4) 0.4732(11) 0.072(6) Uiso d . 1 . . H

loop_
_atom_site_aniso_label
_atom_site_aniso_U_11
_atom_site_aniso_U_22
_atom_site_aniso_U_33
_atom_site_aniso_U_12
_atom_site_aniso_U_13
_atom_site_aniso_U_23
C1 0.0311(7) 0.0360(8) 0.0286(7) -0.0042(6) 0.0074(5) 0.0027(6)
N1 0.0394(6) 0.0386(7) 0.0277(6) -0.0017(5) 0.0133(5) 0.0033(5)
O1 0.0629(8) 0.0689(9) 0.0474(7) 0.0282(7) 0.0305(6) 0.0284(6)
C2 0.0392(8) 0.0420(9) 0.0296(7) -0.0007(7) 0.0109(6) 0.0073(7)
N2 0.0467(8) 0.0481(8) 0.0382(7) 0.0115(7) 0.0194(6) 0.0099(7)
O2 0.0578(7) 0.0500(7) 0.0363(6) 0.0240(6) 0.0177(5) 0.0097(5)
C3 0.0434(8) 0.0472(9) 0.0309(7) -0.0033(7) 0.0158(6) 0.0009(7)
O3 0.0489(6) 0.0461(6) 0.0347(5) 0.0197(5) 0.0230(5) 0.0080(5)
C4 0.0459(9) 0.0402(9) 0.0407(8) 0.0049(7) 0.0177(7) 0.0008(7)
O4 0.0436(6) 0.0470(6) 0.0284(5) 0.0139(5) 0.0123(4) 0.0063(5)
C5 0.0435(8) 0.0352(8) 0.0355(8) 0.0019(7) 0.0101(6) 0.0061(7)
C6 0.0330(7) 0.0322(7) 0.0332(7) 0.0001(6) 0.0084(6) 0.0018(6)
C7 0.0416(8) 0.0389(9) 0.0319(8) 0.0074(7) 0.0112(6) 0.0071(7)
C8 0.0322(7) 0.0302(7) 0.0277(6) 0.0014(6) 0.0118(5) -0.0004(6)
C9 0.0447(9) 0.0432(9) 0.0297(7) 0.0140(7) 0.0182(6) 0.0069(7)

loop_
_atom_type_symbol
_atom_type_description
_atom_type_scat_dispersion_real
_atom_type_scat_dispersion_imag
_atom_type_scat_source
C C 0.0033 0.0016 'International Tables Vol C Tables 4.2.6.8 and 6.1.1.4'
H H 0.0000 0.0000 'International Tables Vol C Tables 4.2.6.8 and 6.1.1.4'
N N 0.0061 0.0033 'International Tables Vol C Tables 4.2.6.8 and 6.1.1.4'
O O 0.0106 0.0060 'International Tables Vol C Tables 4.2.6.8 and 6.1.1.4'

loop_
_geom_angle_atom_site_label_1
_geom_angle_atom_site_label_2
_geom_angle_atom_site_label_3
_geom_angle_site_symmetry_1
_geom_angle_site_symmetry_3
_geom_angle
_geom_angle_publ_flag
N2 C1 N1 . . 119.15(13) ?
N2 C1 C2 . . 123.11(14) ?
N1 C1 C2 . . 117.73(13) ?
C1 N1 C5 . . 122.50(12) ?
C1 N1 H1N . . 120.4(11) ?
C5 N1 H1N . . 117.1(11) ?
C3 C2 C1 . . 119.81(14) ?
C3 C2 H2 . . 122.6(9) ?
C1 C2 H2 . . 117.6(9) ?
C1 N2 H2NA . . 118.4(11) ?
C1 N2 H2NB . . 116.6(12) ?
H2NA N2 H2NB . . 124.6(16) ?
C6 O2 H6 . . 113.7(13) ?
C2 C3 C4 . . 120.60(14) ?
C2 C3 H3 . . 120.6(9) ?
C4 C3 H3 . . 118.8(9) ?
C5 C4 C3 . . 118.71(15) ?
C5 C4 H4 . . 122.2(11) ?
C3 C4 H4 . . 119.1(11) ?
C4 C5 N1 . . 120.64(15) ?
C4 C5 H5 . . 124.7(9) ?
N1 C5 H5 . . 114.7(9) ?
O1 C6 O2 . . 123.44(14) yes
O1 C6 C7 . . 123.55(13) ?
O2 C6 C7 . . 113.01(12) ?
C6 C7 C7 . 3_566 113.93(15) ?
C6 C7 H7A . . 106.0(12) ?
C7 C7 H7A 3_566 . 111.5(11) ?
C6 C7 H7B . . 107.5(12) ?
C7 C7 H7B 3_566 . 111.3(13) ?
H7A C7 H7B . . 106.2(16) ?
O4 C8 O3 . . 122.95(12) yes
O4 C8 C9 . . 119.93(12) ?
O3 C8 C9 . . 117.11(12) ?
C9 C9 C8 3_666 . 114.73(16) ?
C9 C9 H9A 3_666 . 111.1(13) ?
C8 C9 H9A . . 105.6(13) ?
C9 C9 H9B 3_666 . 113.0(13) ?
C8 C9 H9B . . 108.8(12) ?
H9A C9 H9B . . 102.7(18) ?

loop_
_geom_bond_atom_site_label_1
_geom_bond_atom_site_label_2
_geom_bond_site_symmetry_2
_geom_bond_distance
_geom_bond_publ_flag
C1 N2 . 1.3272(19) yes
C1 N1 . 1.3500(18) yes
C1 C2 . 1.4145(19) ?
N1 C5 . 1.3578(19) yes
N1 H1N . 0.969(18) ?
O1 C6 . 1.2038(17) yes
C2 C3 . 1.357(2) ?
C2 H2 . 0.978(17) ?
N2 H2NA . 0.929(18) ?
N2 H2NB . 0.84(2) ?
O2 C6 . 1.3123(17) yes
O2 H6 . 0.89(2) ?
C3 C4 . 1.399(2) ?
C3 H3 . 0.982(15) ?
O3 C8 . 1.2747(16) yes
C4 C5 . 1.353(2) ?
C4 H4 . 0.937(18) ?
O4 C8 . 1.2413(16) yes
C5 H5 . 0.962(17) ?
C6 C7 . 1.497(2) ?
C7 C7 3_566 1.504(3) ?
C7 H7A . 0.920(18) ?
C7 H7B . 0.92(2) ?
C8 C9 . 1.5135(18) ?
C9 C9 3_666 1.498(3) ?
C9 H9A . 0.98(2) ?
C9 H9B . 0.94(2) ?

loop_
_geom_hbond_atom_site_label_D
_geom_hbond_atom_site_label_H
_geom_hbond_atom_site_label_A
_geom_hbond_site_symmetry_A
_geom_hbond_distance_DH
_geom_hbond_distance_HA
_geom_hbond_distance_DA
_geom_hbond_angle_DHA
N1 H1N O3 . 0.969(18) 1.751(18) 2.7185(16) 176.0(17)
N2 H2NA O4 . 0.929(18) 1.936(19) 2.8521(18) 168.2(16)
N2 H2NB O4 2_646 0.84(2) 2.11(2) 2.9447(19) 167.7(17)
O2 H6 O3 1_545 0.89(2) 1.72(2) 2.6005(16) 178(2)

loop_
_geom_torsion_atom_site_label_1
_geom_torsion_atom_site_label_2
_geom_torsion_atom_site_label_3
_geom_torsion_atom_site_label_4
_geom_torsion_site_symmetry_4
_geom_torsion
_geom_torsion_publ_flag
N2 C1 N1 C5 . 178.53(14) yes
C2 C1 N1 C5 . -0.8(2) ?
N2 C1 C2 C3 . -178.40(15) ?
N1 C1 C2 C3 . 0.9(2) ?
C1 C2 C3 C4 . -0.4(2) ?
C2 C3 C4 C5 . -0.3(2) ?
C3 C4 C5 N1 . 0.4(2) ?
C1 N1 C5 C4 . 0.1(2) ?
O1 C6 C7 C7 3_566 2.6(3) yes
O2 C6 C7 C7 3_566 -177.09(18) yes
O4 C8 C9 C9 3_666 11.1(3) yes
O3 C8 C9 C9 3_666 -169.72(18) yes
